data_1555139
loop_
_publ_author_name
'Sun, Jing'
'Sun, Quan-Shun'
'Yan, Chao-Guo'

_publ_section_title
;
 Efficient synthesis of novel cyclic fused-phenothiazines via domino
 cyclization of 2-(benzo[b][1,4]thiazin-3-ylidene)acetate, aromatic
 aldehydes and cyclic 1,3-diketones
;
_journal_issue 20
_journal_name_full 'Organic Chemistry Frontiers'
_journal_page_first 3555
_journal_paper_doi 10.1039/C9QO00951E
_journal_volume 6
_journal_year 2019
_chemical_formula_moiety 'C23 H17 N O4 S'
_chemical_formula_sum 'C23 H17 N O4 S'
_chemical_formula_weight 403.43
_space_group_crystal_system monoclinic
_space_group_IT_number 14
_space_group_name_Hall '-P 2ybc'
_space_group_name_H-M_alt 'P 1 21/c 1'
_atom_sites_solution_hydrogens geom
_audit_creation_method SHELXL-2014/7
_audit_update_record
;
2018-12-11 deposited with the CCDC.	2019-08-30 downloaded from the CCDC.
;
_cell_angle_alpha 90
_cell_angle_beta 101.145(3)
_cell_angle_gamma 90
_cell_formula_units_Z 4
_cell_length_a 7.8538(6)
_cell_length_b 13.4956(10)
_cell_length_c 17.2047(16)
_cell_measurement_reflns_used 3361
_cell_measurement_temperature 296(2)
_cell_measurement_theta_max 27.40
_cell_measurement_theta_min 2.41
_cell_volume 1789.2(3)
_computing_cell_refinement 'Bruker SAINT'
_computing_data_collection 'Bruker APEX2'
_computing_data_reduction 'Bruker SAINT'
_computing_molecular_graphics 'Bruker SHELXTL'
_computing_publication_material 'Bruker SHELXTL'
_computing_structure_refinement 'SHELXL-2014/7 (Sheldrick, 2014)'
_computing_structure_solution 'SHELXS-97 (Sheldrick 2008)'
_diffrn_ambient_temperature 296(2)
_diffrn_measured_fraction_theta_full 0.953
_diffrn_measured_fraction_theta_max 0.960
_diffrn_measurement_device_type 'CCD area detector'
_diffrn_measurement_method 'phi and omega scans'
_diffrn_radiation_source 'fine-focus sealed tube'
_diffrn_radiation_type MoK\a
_diffrn_radiation_wavelength 0.71073
_diffrn_reflns_av_R_equivalents 0.0331
_diffrn_reflns_av_unetI/netI 0.0576
_diffrn_reflns_Laue_measured_fraction_full 0.953
_diffrn_reflns_Laue_measured_fraction_max 0.960
_diffrn_reflns_limit_h_max 10
_diffrn_reflns_limit_h_min -10
_diffrn_reflns_limit_k_max 16
_diffrn_reflns_limit_k_min -17
_diffrn_reflns_limit_l_max 16
_diffrn_reflns_limit_l_min -22
_diffrn_reflns_number 8079
_diffrn_reflns_point_group_measured_fraction_full 0.953
_diffrn_reflns_point_group_measured_fraction_max 0.960
_diffrn_reflns_theta_full 25.242
_diffrn_reflns_theta_max 27.501
_diffrn_reflns_theta_min 2.413
_exptl_absorpt_coefficient_mu 0.214
_exptl_absorpt_correction_T_max 0.958
_exptl_absorpt_correction_T_min 0.942
_exptl_absorpt_correction_type multi-scan
_exptl_absorpt_process_details sadabs
_exptl_crystal_colour colorless
_exptl_crystal_density_diffrn 1.498
_exptl_crystal_description block
_exptl_crystal_F_000 840
_exptl_crystal_size_max 0.280
_exptl_crystal_size_mid 0.240
_exptl_crystal_size_min 0.200
_refine_diff_density_max 0.407
_refine_diff_density_min -0.369
_refine_diff_density_rms 0.067
_refine_ls_extinction_method none
_refine_ls_goodness_of_fit_ref 1.048
_refine_ls_hydrogen_treatment constr
_refine_ls_matrix_type full
_refine_ls_number_parameters 265
_refine_ls_number_reflns 3956
_refine_ls_number_restraints 0
_refine_ls_restrained_S_all 1.048
_refine_ls_R_factor_all 0.0785
_refine_ls_R_factor_gt 0.0505
_refine_ls_shift/su_max 0.000
_refine_ls_shift/su_mean 0.000
_refine_ls_structure_factor_coef Fsqd
_refine_ls_weighting_details 'w=1/[\s^2^(Fo^2^)+(0.0549P)^2^+0.8653P] where P=(Fo^2^+2Fc^2^)/3'
_refine_ls_weighting_scheme calc
_refine_ls_wR_factor_gt 0.1115
_refine_ls_wR_factor_ref 0.1231
_reflns_Friedel_coverage 0.000
_reflns_number_gt 2921
_reflns_number_total 3956
_reflns_threshold_expression 'I > 2\s(I)'
_cod_data_source_file c9qo00951e2.cif
_cod_data_source_block 7a
_cod_original_sg_symbol_H-M 'P 21/c'
_cod_database_code 1555139
_shelx_shelxl_version_number 2014/7
_shelx_space_group_comment
; 
The symmetry employed for this shelxl refinement is uniquely defined 
by the following loop, which should always be used as a source of 
symmetry information in preference to the above space-group names. 
They are only intended as comments. 
;
_shelx_estimated_absorpt_t_min 0.943
_shelx_estimated_absorpt_t_max 0.958

loop_
_space_group_symop_operation_xyz
'x, y, z'
'-x, y+1/2, -z+1/2'
'-x, -y, -z'
'x, -y-1/2, z-1/2'

loop_
_atom_site_label
_atom_site_type_symbol
_atom_site_fract_x
_atom_site_fract_y
_atom_site_fract_z
_atom_site_U_iso_or_equiv
_atom_site_adp_type
_atom_site_occupancy
_atom_site_site_symmetry_order
_atom_site_calc_flag
_atom_site_refinement_flags_posn
_atom_site_refinement_flags_adp
C1 C 0.0559(3) 0.67008(15) 0.30470(12) 0.0187(5) Uani 1 1 d . .
C2 C -0.0392(3) 0.71665(17) 0.35483(13) 0.0268(5) Uani 1 1 d . .
H2 H 0.0097 0.7254 0.4081 0.032 Uiso 1 1 calc R U
C3 C -0.2056(3) 0.74988(19) 0.32574(14) 0.0318(6) Uani 1 1 d . .
H3 H -0.2668 0.7835 0.3588 0.038 Uiso 1 1 calc R U
C4 C -0.2810(3) 0.73311(19) 0.24736(14) 0.0287(6) Uani 1 1 d . .
H4 H -0.3948 0.7531 0.2284 0.034 Uiso 1 1 calc R U
C5 C -0.1884(3) 0.68681(17) 0.19689(13) 0.0225(5) Uani 1 1 d . .
H5 H -0.2408 0.6747 0.1445 0.027 Uiso 1 1 calc R U
C6 C -0.0169(3) 0.65834(15) 0.22438(12) 0.0169(4) Uani 1 1 d . .
C7 C 0.2570(3) 0.52135(17) 0.27534(12) 0.0222(5) Uani 1 1 d . .
H7A H 0.3654 0.4848 0.2864 0.027 Uiso 1 1 calc R U
H7B H 0.1636 0.4766 0.2810 0.027 Uiso 1 1 calc R U
C8 C 0.2276(3) 0.56193(15) 0.19369(12) 0.0164(4) Uani 1 1 d . .
C9 C 0.3241(3) 0.55263(15) 0.13649(12) 0.0160(4) Uani 1 1 d . .
C10 C 0.4810(3) 0.49729(15) 0.13773(12) 0.0169(4) Uani 1 1 d . .
C11 C 0.6903(3) 0.38500(19) 0.20212(14) 0.0323(6) Uani 1 1 d . .
H11A H 0.6771 0.3447 0.1554 0.048 Uiso 1 1 calc R U
H11B H 0.7145 0.3435 0.2482 0.048 Uiso 1 1 calc R U
H11C H 0.7845 0.4305 0.2029 0.048 Uiso 1 1 calc R U
C12 C 0.2443(3) 0.61300(15) 0.06421(11) 0.0142(4) Uani 1 1 d . .
C13 C 0.0792(3) 0.66247(15) 0.08995(11) 0.0144(4) Uani 1 1 d . .
C14 C 0.1174(3) 0.77320(15) 0.09371(11) 0.0154(4) Uani 1 1 d . .
C15 C 0.0241(3) 0.85357(16) 0.10940(12) 0.0199(5) Uani 1 1 d . .
H15 H -0.0855 0.8457 0.1215 0.024 Uiso 1 1 calc R U
C16 C 0.0970(3) 0.94902(17) 0.10698(13) 0.0237(5) Uani 1 1 d . .
H16 H 0.0331 1.0038 0.1172 0.028 Uiso 1 1 calc R U
C17 C 0.2591(3) 0.96357(16) 0.09006(13) 0.0231(5) Uani 1 1 d . .
H17 H 0.3048 1.0272 0.0913 0.028 Uiso 1 1 calc R U
C18 C 0.3570(3) 0.88229(16) 0.07075(12) 0.0174(4) Uani 1 1 d . .
C19 C 0.5192(3) 0.88520(16) 0.04624(12) 0.0195(5) Uani 1 1 d . .
H19 H 0.5800 0.9446 0.0478 0.023 Uiso 1 1 calc R U
C20 C 0.5863(3) 0.80068(16) 0.02029(12) 0.0197(5) Uani 1 1 d . .
H20 H 0.6895 0.8050 0.0016 0.024 Uiso 1 1 calc R U
C21 C 0.5058(3) 0.70687(16) 0.02048(12) 0.0166(4) Uani 1 1 d . .
H21 H 0.5537 0.6510 0.0015 0.020 Uiso 1 1 calc R U
C22 C 0.3548(3) 0.70062(15) 0.04956(11) 0.0150(4) Uani 1 1 d . .
C23 C 0.2806(3) 0.78792(15) 0.07228(11) 0.0153(4) Uani 1 1 d . .
N1 N 0.0829(2) 0.61967(13) 0.17057(10) 0.0162(4) Uani 1 1 d . .
O1 O 0.5618(2) 0.50077(11) 0.08415(9) 0.0229(4) Uani 1 1 d . .
O2 O 0.5324(2) 0.43959(12) 0.20185(9) 0.0258(4) Uani 1 1 d . .
O3 O 0.18624(18) 0.55307(11) -0.00405(8) 0.0181(3) Uani 1 1 d . .
H3A H 0.2689 0.5390 -0.0246 0.027 Uiso 1 1 calc R U
O4 O -0.07737(18) 0.64504(10) 0.03828(8) 0.0170(3) Uani 1 1 d . .
H4A H -0.0824 0.5867 0.0246 0.025 Uiso 1 1 calc R U
S1 S 0.26517(8) 0.62422(5) 0.34375(3) 0.02497(17) Uani 1 1 d . .

loop_
_atom_site_aniso_label
_atom_site_aniso_U_11
_atom_site_aniso_U_22
_atom_site_aniso_U_33
_atom_site_aniso_U_23
_atom_site_aniso_U_13
_atom_site_aniso_U_12
C1 0.0226(11) 0.0119(10) 0.0230(11) 0.0013(8) 0.0077(9) -0.0014(10)
C2 0.0381(14) 0.0236(12) 0.0209(12) -0.0003(9) 0.0115(10) 0.0018(12)
C3 0.0377(15) 0.0304(13) 0.0318(14) 0.0016(10) 0.0180(12) 0.0115(12)
C4 0.0220(12) 0.0346(14) 0.0330(14) 0.0031(10) 0.0140(10) 0.0099(12)
C5 0.0194(11) 0.0279(12) 0.0215(11) 0.0016(9) 0.0073(9) 0.0028(11)
C6 0.0170(11) 0.0151(10) 0.0206(11) 0.0011(8) 0.0085(9) -0.0003(9)
C7 0.0218(12) 0.0224(11) 0.0235(12) 0.0053(9) 0.0067(9) 0.0052(10)
C8 0.0147(10) 0.0124(10) 0.0225(11) 0.0003(8) 0.0042(8) 0.0003(9)
C9 0.0129(10) 0.0145(10) 0.0209(11) 0.0001(8) 0.0042(8) 0.0022(9)
C10 0.0164(11) 0.0124(10) 0.0218(11) -0.0018(8) 0.0037(9) -0.0021(9)
C11 0.0295(14) 0.0344(14) 0.0319(14) 0.0049(11) 0.0034(11) 0.0197(12)
C12 0.0119(10) 0.0146(10) 0.0166(10) -0.0019(8) 0.0041(8) 0.0013(9)
C13 0.0115(10) 0.0162(10) 0.0159(10) -0.0010(8) 0.0040(8) -0.0004(9)
C14 0.0163(10) 0.0169(10) 0.0131(10) -0.0011(8) 0.0033(8) -0.0010(9)
C15 0.0187(11) 0.0183(11) 0.0243(12) -0.0029(8) 0.0086(9) 0.0006(10)
C16 0.0253(12) 0.0178(11) 0.0307(13) -0.0026(9) 0.0124(10) 0.0062(11)
C17 0.0296(13) 0.0154(11) 0.0258(12) -0.0006(9) 0.0089(10) -0.0041(11)
C18 0.0189(11) 0.0171(10) 0.0168(10) 0.0009(8) 0.0048(8) -0.0032(10)
C19 0.0196(11) 0.0178(11) 0.0217(11) 0.0015(9) 0.0053(9) -0.0056(10)
C20 0.0139(10) 0.0256(12) 0.0200(11) 0.0039(9) 0.0043(8) -0.0026(10)
C21 0.0132(10) 0.0190(11) 0.0185(10) 0.0003(8) 0.0048(8) 0.0029(9)
C22 0.0139(10) 0.0165(10) 0.0141(10) 0.0008(8) 0.0013(8) 0.0003(9)
C23 0.0156(10) 0.0169(10) 0.0130(10) 0.0020(8) 0.0022(8) 0.0012(9)
N1 0.0140(9) 0.0181(9) 0.0179(9) 0.0019(7) 0.0066(7) 0.0023(8)
O1 0.0206(8) 0.0259(9) 0.0244(8) 0.0005(6) 0.0098(7) 0.0074(7)
O2 0.0230(9) 0.0271(9) 0.0282(9) 0.0084(7) 0.0076(7) 0.0133(8)
O3 0.0123(7) 0.0196(8) 0.0238(8) -0.0078(6) 0.0067(6) -0.0006(7)
O4 0.0111(7) 0.0164(8) 0.0229(8) -0.0046(6) 0.0018(6) 0.0004(6)
S1 0.0237(3) 0.0287(3) 0.0211(3) 0.0010(2) 0.0008(2) 0.0021(3)

loop_
_atom_type_symbol
_atom_type_description
_atom_type_scat_dispersion_real
_atom_type_scat_dispersion_imag
_atom_type_scat_source
C C 0.0033 0.0016 'International Tables Vol C Tables 4.2.6.8 and 6.1.1.4'
H H 0.0000 0.0000 'International Tables Vol C Tables 4.2.6.8 and 6.1.1.4'
N N 0.0061 0.0033 'International Tables Vol C Tables 4.2.6.8 and 6.1.1.4'
O O 0.0106 0.0060 'International Tables Vol C Tables 4.2.6.8 and 6.1.1.4'
S S 0.1246 0.1234 'International Tables Vol C Tables 4.2.6.8 and 6.1.1.4'

loop_
_geom_angle_atom_site_label_1
_geom_angle_atom_site_label_2
_geom_angle_atom_site_label_3
_geom_angle
C2 C1 C6 119.7(2)
C2 C1 S1 119.59(17)
C6 C1 S1 120.66(16)
C3 C2 C1 120.3(2)
C3 C2 H2 119.8
C1 C2 H2 119.8
C2 C3 C4 119.8(2)
C2 C3 H3 120.1
C4 C3 H3 120.1
C3 C4 C5 120.5(2)
C3 C4 H4 119.8
C5 C4 H4 119.8
C4 C5 C6 120.2(2)
C4 C5 H5 119.9
C6 C5 H5 119.9
C5 C6 C1 119.24(19)
C5 C6 N1 119.90(19)
C1 C6 N1 120.85(19)
C8 C7 S1 108.14(15)
C8 C7 H7A 110.1
S1 C7 H7A 110.1
C8 C7 H7B 110.1
S1 C7 H7B 110.1
H7A C7 H7B 108.4
C9 C8 N1 112.91(18)
C9 C8 C7 130.2(2)
N1 C8 C7 116.92(18)
C8 C9 C10 129.31(19)
C8 C9 C12 110.12(17)
C10 C9 C12 120.57(18)
O1 C10 O2 121.7(2)
O1 C10 C9 122.66(19)
O2 C10 C9 115.66(18)
O2 C11 H11A 109.5
O2 C11 H11B 109.5
H11A C11 H11B 109.5
O2 C11 H11C 109.5
H11A C11 H11C 109.5
H11B C11 H11C 109.5
O3 C12 C22 114.04(16)
O3 C12 C9 112.71(16)
C22 C12 C9 113.32(16)
O3 C12 C13 108.57(15)
C22 C12 C13 103.99(16)
C9 C12 C13 103.09(15)
O4 C13 N1 112.53(16)
O4 C13 C14 109.61(16)
N1 C13 C14 111.76(16)
O4 C13 C12 114.66(15)
N1 C13 C12 102.97(15)
C14 C13 C12 104.97(16)
C15 C14 C23 119.2(2)
C15 C14 C13 132.8(2)
C23 C14 C13 107.92(18)
C14 C15 C16 118.8(2)
C14 C15 H15 120.6
C16 C15 H15 120.6
C17 C16 C15 122.3(2)
C17 C16 H16 118.9
C15 C16 H16 118.9
C16 C17 C18 120.4(2)
C16 C17 H17 119.8
C18 C17 H17 119.8
C23 C18 C17 116.31(19)
C23 C18 C19 116.13(19)
C17 C18 C19 127.5(2)
C20 C19 C18 119.9(2)
C20 C19 H19 120.0
C18 C19 H19 120.0
C19 C20 C21 123.1(2)
C19 C20 H20 118.5
C21 C20 H20 118.5
C22 C21 C20 118.2(2)
C22 C21 H21 120.9
C20 C21 H21 120.9
C21 C22 C23 118.89(19)
C21 C22 C12 132.02(19)
C23 C22 C12 109.08(17)
C22 C23 C18 123.53(19)
C22 C23 C14 113.61(19)
C18 C23 C14 122.80(19)
C8 N1 C6 123.33(17)
C8 N1 C13 110.74(16)
C6 N1 C13 123.14(16)
C10 O2 C11 114.81(17)
C12 O3 H3A 109.5
C13 O4 H4A 109.5
C1 S1 C7 96.21(10)

loop_
_geom_bond_atom_site_label_1
_geom_bond_atom_site_label_2
_geom_bond_distance
C1 C2 1.395(3)
C1 C6 1.399(3)
C1 S1 1.763(2)
C2 C3 1.381(3)
C2 H2 0.9300
C3 C4 1.383(3)
C3 H3 0.9300
C4 C5 1.385(3)
C4 H4 0.9300
C5 C6 1.392(3)
C5 H5 0.9300
C6 N1 1.423(3)
C7 C8 1.484(3)
C7 S1 1.813(2)
C7 H7A 0.9700
C7 H7B 0.9700
C8 C9 1.359(3)
C8 N1 1.372(3)
C9 C10 1.437(3)
C9 C12 1.517(3)
C10 O1 1.217(2)
C10 O2 1.347(2)
C11 O2 1.442(3)
C11 H11A 0.9600
C11 H11B 0.9600
C11 H11C 0.9600
C12 O3 1.426(2)
C12 C22 1.516(3)
C12 C13 1.595(3)
C13 O4 1.391(2)
C13 N1 1.498(3)
C13 C14 1.523(3)
C14 C15 1.365(3)
C14 C23 1.415(3)
C15 C16 1.414(3)
C15 H15 0.9300
C16 C17 1.373(3)
C16 H16 0.9300
C17 C18 1.415(3)
C17 H17 0.9300
C18 C23 1.410(3)
C18 C19 1.418(3)
C19 C20 1.367(3)
C19 H19 0.9300
C20 C21 1.415(3)
C20 H20 0.9300
C21 C22 1.376(3)
C21 H21 0.9300
C22 C23 1.403(3)
O3 H3A 0.8200
O4 H4A 0.8200

loop_
_geom_hbond_atom_site_label_D
_geom_hbond_atom_site_label_H
_geom_hbond_atom_site_label_A
_geom_hbond_distance_DH
_geom_hbond_distance_HA
_geom_hbond_distance_DA
_geom_hbond_angle_DHA
_geom_hbond_site_symmetry_A
O3 H3A O1 0.82 1.91 2.720(2) 172.2 3_665
O4 H4A O3 0.82 2.06 2.834(2) 157.6 3_565
